data_4079922
loop_
_publ_author_name
'Alkarekshi, Wafaa'
'Armitage, Andrew P.'
'Boyron, Olivier'
'Davies, Christopher J.'
'Govere, Matifadza'
'Gregory, Andrew'
'Singh, Kuldip'
'Solan, Gregory A.'

_publ_section_title
;
 Phenolate Substituent Effects on Ring-Opening Polymerization of
 \e-Caprolactone by Aluminum Complexes Bearing
 2-(Phenyl-2-olate)-6-(1-amidoalkyl)pyridine Pincers
;
_journal_issue 1
_journal_name_full Organometallics
_journal_page_first 249
_journal_paper_doi 10.1021/om301057d
_journal_volume 32
_journal_year 2013
_chemical_formula_moiety 'C29 H35 Al F N3 O'
_chemical_formula_sum 'C29 H35 Al F N3 O'
_chemical_formula_weight 487.58
_chemical_name_systematic
; 
 ? 
;
_space_group_IT_number 2
_symmetry_cell_setting triclinic
_symmetry_space_group_name_Hall '-P 1'
_symmetry_space_group_name_H-M 'P -1'
_atom_sites_solution_hydrogens geom
_atom_sites_solution_primary direct
_atom_sites_solution_secondary difmap
_audit_creation_method SHELXL-97
_cell_angle_alpha 115.301(10)
_cell_angle_beta 99.181(11)
_cell_angle_gamma 96.245(11)
_cell_formula_units_Z 2
_cell_length_a 9.569(6)
_cell_length_b 12.089(8)
_cell_length_c 13.003(8)
_cell_measurement_reflns_used 925
_cell_measurement_temperature 150(2)
_cell_measurement_theta_max 24.807
_cell_measurement_theta_min 2.492
_cell_volume 1315.8(15)
_computing_cell_refinement 'Bruker SMART'
_computing_data_collection 'Bruker SMART'
_computing_data_reduction 'Bruker SHELXTL'
_computing_molecular_graphics 'Bruker SHELXTL'
_computing_publication_material 'Bruker SHELXTL'
_computing_structure_refinement 'SHELXL-97 (Sheldrick, 1997)'
_computing_structure_solution 'SHELXS-97 (Sheldrick, 1990)'
_diffrn_ambient_temperature 150(2)
_diffrn_measured_fraction_theta_full 0.987
_diffrn_measured_fraction_theta_max 0.987
_diffrn_measurement_device_type 'Bruker Apex 2000 CCD area detector'
_diffrn_measurement_method 'phi and omega scans'
_diffrn_radiation_monochromator graphite
_diffrn_radiation_source 'fine-focus sealed tube'
_diffrn_radiation_type MoK\a
_diffrn_radiation_wavelength 0.71073
_diffrn_reflns_av_R_equivalents 0.0469
_diffrn_reflns_av_sigmaI/netI 0.0636
_diffrn_reflns_limit_h_max 11
_diffrn_reflns_limit_h_min -11
_diffrn_reflns_limit_k_max 14
_diffrn_reflns_limit_k_min -14
_diffrn_reflns_limit_l_max 16
_diffrn_reflns_limit_l_min -15
_diffrn_reflns_number 10252
_diffrn_reflns_theta_full 26.00
_diffrn_reflns_theta_max 26.00
_diffrn_reflns_theta_min 1.78
_exptl_absorpt_coefficient_mu 0.111
_exptl_absorpt_correction_T_max 0.862
_exptl_absorpt_correction_T_min 0.522
_exptl_absorpt_correction_type empirical
_exptl_absorpt_process_details
;
absorption correction based on 4894 reflections(SADABS);Rint 0.1609 before
correction and 0.0357 after.
;
_exptl_crystal_colour yellow
_exptl_crystal_density_diffrn 1.231
_exptl_crystal_density_method 'not measured'
_exptl_crystal_description block
_exptl_crystal_F_000 520
_exptl_crystal_size_max 0.38
_exptl_crystal_size_mid 0.26
_exptl_crystal_size_min 0.16
_refine_diff_density_max 0.408
_refine_diff_density_min -0.313
_refine_diff_density_rms 0.052
_refine_ls_extinction_method none
_refine_ls_goodness_of_fit_ref 0.974
_refine_ls_hydrogen_treatment constr
_refine_ls_matrix_type full
_refine_ls_number_parameters 324
_refine_ls_number_reflns 5093
_refine_ls_number_restraints 0
_refine_ls_restrained_S_all 0.974
_refine_ls_R_factor_all 0.0678
_refine_ls_R_factor_gt 0.0504
_refine_ls_shift/su_max 0.000
_refine_ls_shift/su_mean 0.000
_refine_ls_structure_factor_coef Fsqd
_refine_ls_weighting_details 'calc w=1/[\s^2^(Fo^2^)+(0.0631P)^2^+0.0000P] where P=(Fo^2^+2Fc^2^)/3'
_refine_ls_weighting_scheme calc
_refine_ls_wR_factor_gt 0.1171
_refine_ls_wR_factor_ref 0.1238
_reflns_number_gt 3814
_reflns_number_total 5093
_reflns_threshold_expression >2sigma(I)
_cod_data_source_file om301057d_si_002.cif
_cod_data_source_block 10078
_cod_depositor_comments
;
The following automatic conversions were performed:

'_symmetry_cell_setting' value 'Triclinic' changed to 'triclinic'
according to /home/saulius/struct/CIF-dictionaries/cif_core.dic
dictionary named 'cif_core.dic' version 2.4.2 from 2011-04-26.

Automatic conversion script
Id: cif_fix_values 1891 2012-01-12 08:04:46Z andrius 
;
_cod_original_cell_volume 1315.9(15)
_cod_original_sg_symbol_H-M P-1
_cod_database_code 4079922

loop_
_symmetry_equiv_pos_as_xyz
'x, y, z'
'-x, -y, -z'

loop_
_atom_site_label
_atom_site_type_symbol
_atom_site_fract_x
_atom_site_fract_y
_atom_site_fract_z
_atom_site_U_iso_or_equiv
_atom_site_adp_type
_atom_site_occupancy
_atom_site_symmetry_multiplicity
_atom_site_calc_flag
_atom_site_refinement_flags
Al1 Al 0.22652(6) -0.01196(5) 0.25037(5) 0.02387(16) Uani 1 1 d .
F1 F 0.23646(15) -0.60775(11) -0.05436(12) 0.0541(4) Uani 1 1 d .
O1 O 0.18590(13) -0.12096(11) 0.09678(11) 0.0283(3) Uani 1 1 d .
N1 N 0.42328(16) -0.05812(14) 0.25973(13) 0.0246(4) Uani 1 1 d .
N2 N 0.33755(15) 0.14773(14) 0.33114(13) 0.0238(4) Uani 1 1 d .
N3 N 0.04960(17) 0.05831(14) 0.20783(14) 0.0287(4) Uani 1 1 d .
C1 C 0.1343(2) -0.0905(2) 0.33424(19) 0.0346(5) Uani 1 1 d .
H1A H 0.0477 -0.1521 0.2812 0.052 Uiso 1 1 calc R
H1B H 0.1071 -0.0264 0.4009 0.052 Uiso 1 1 calc R
H1C H 0.2021 -0.1321 0.3623 0.052 Uiso 1 1 calc R
C2 C 0.2028(2) -0.23859(18) 0.06330(17) 0.0279(4) Uani 1 1 d .
C3 C 0.0963(2) -0.33448(18) -0.02612(18) 0.0326(5) Uani 1 1 d .
H3 H 0.0135 -0.3139 -0.0595 0.039 Uiso 1 1 calc R
C4 C 0.1074(2) -0.45767(19) -0.06742(19) 0.0376(5) Uani 1 1 d .
H4 H 0.0350 -0.5217 -0.1296 0.045 Uiso 1 1 calc R
C5 C 0.2261(3) -0.48524(19) -0.01626(19) 0.0382(5) Uani 1 1 d .
C6 C 0.3342(2) -0.39599(19) 0.07102(19) 0.0344(5) Uani 1 1 d .
H6 H 0.4148 -0.4193 0.1039 0.041 Uiso 1 1 calc R
C7 C 0.3260(2) -0.26978(18) 0.11195(17) 0.0275(4) Uani 1 1 d .
C8 C 0.4490(2) -0.17261(19) 0.19653(17) 0.0280(4) Uani 1 1 d .
C9 C 0.5898(2) -0.1931(2) 0.20835(19) 0.0363(5) Uani 1 1 d .
H9 H 0.6090 -0.2732 0.1635 0.044 Uiso 1 1 calc R
C10 C 0.7005(2) -0.0965(2) 0.28528(19) 0.0391(5) Uani 1 1 d .
H10 H 0.7966 -0.1100 0.2954 0.047 Uiso 1 1 calc R
C11 C 0.6722(2) 0.0199(2) 0.34767(18) 0.0346(5) Uani 1 1 d .
H11 H 0.7484 0.0872 0.4011 0.042 Uiso 1 1 calc R
C12 C 0.53163(19) 0.03796(18) 0.33192(16) 0.0269(4) Uani 1 1 d .
C13 C 0.48560(19) 0.16073(18) 0.39543(17) 0.0279(4) Uani 1 1 d .
C14 C 0.4928(2) 0.1785(2) 0.52095(18) 0.0402(5) Uani 1 1 d .
H14A H 0.4727 0.2607 0.5687 0.060 Uiso 1 1 calc R
H14B H 0.5893 0.1729 0.5546 0.060 Uiso 1 1 calc R
H14C H 0.4207 0.1133 0.5194 0.060 Uiso 1 1 calc R
C15 C 0.29558(18) 0.25833(17) 0.33310(16) 0.0241(4) Uani 1 1 d .
C16 C 0.22464(19) 0.33063(17) 0.41828(17) 0.0278(4) Uani 1 1 d .
C17 C 0.1773(2) 0.43268(18) 0.41235(18) 0.0340(5) Uani 1 1 d .
H17 H 0.1299 0.4816 0.4698 0.041 Uiso 1 1 calc R
C18 C 0.1970(2) 0.46504(19) 0.32561(19) 0.0366(5) Uani 1 1 d .
H18 H 0.1642 0.5356 0.3235 0.044 Uiso 1 1 calc R
C19 C 0.2649(2) 0.39401(18) 0.24186(18) 0.0342(5) Uani 1 1 d .
H19 H 0.2785 0.4162 0.1818 0.041 Uiso 1 1 calc R
C20 C 0.3138(2) 0.29063(17) 0.24335(17) 0.0273(4) Uani 1 1 d .
C21 C 0.1939(2) 0.29963(19) 0.51457(17) 0.0322(5) Uani 1 1 d .
H21 H 0.2361 0.2251 0.5069 0.039 Uiso 1 1 calc R
C22 C 0.2655(3) 0.4071(2) 0.63563(18) 0.0461(6) Uani 1 1 d .
H22A H 0.3689 0.4293 0.6410 0.069 Uiso 1 1 calc R
H22B H 0.2522 0.3811 0.6958 0.069 Uiso 1 1 calc R
H22C H 0.2211 0.4797 0.6475 0.069 Uiso 1 1 calc R
C23 C 0.0324(2) 0.2668(2) 0.5053(2) 0.0432(6) Uani 1 1 d .
H23A H -0.0122 0.3376 0.5100 0.065 Uiso 1 1 calc R
H23B H 0.0175 0.2480 0.5694 0.065 Uiso 1 1 calc R
H23C H -0.0120 0.1936 0.4304 0.065 Uiso 1 1 calc R
C24 C 0.3779(2) 0.21152(19) 0.14315(17) 0.0315(5) Uani 1 1 d .
H24 H 0.4194 0.1487 0.1629 0.038 Uiso 1 1 calc R
C25 C 0.4990(2) 0.2877(2) 0.1227(2) 0.0420(5) Uani 1 1 d .
H25A H 0.4588 0.3436 0.0946 0.063 Uiso 1 1 calc R
H25B H 0.5445 0.2312 0.0643 0.063 Uiso 1 1 calc R
H25C H 0.5713 0.3373 0.1962 0.063 Uiso 1 1 calc R
C26 C 0.2607(2) 0.1408(2) 0.03098(18) 0.0409(5) Uani 1 1 d .
H26A H 0.1868 0.0870 0.0424 0.061 Uiso 1 1 calc R
H26B H 0.3034 0.0894 -0.0326 0.061 Uiso 1 1 calc R
H26C H 0.2163 0.2004 0.0109 0.061 Uiso 1 1 calc R
C27 C 0.5929(2) 0.26832(19) 0.4032(2) 0.0383(5) Uani 1 1 d .
H27A H 0.6002 0.2540 0.3243 0.057 Uiso 1 1 calc R
H27B H 0.6879 0.2734 0.4483 0.057 Uiso 1 1 calc R
H27C H 0.5598 0.3467 0.4419 0.057 Uiso 1 1 calc R
C28 C -0.0410(2) 0.10685(17) 0.19437(16) 0.0269(4) Uani 1 1 d .
C29 C -0.1557(2) 0.1715(2) 0.17970(19) 0.0391(5) Uani 1 1 d .
H29A H -0.1210 0.2617 0.2270 0.059 Uiso 1 1 calc R
H29B H -0.2384 0.1443 0.2050 0.059 Uiso 1 1 calc R
H29C H -0.1854 0.1523 0.0972 0.059 Uiso 1 1 calc R

loop_
_atom_site_aniso_label
_atom_site_aniso_U_11
_atom_site_aniso_U_22
_atom_site_aniso_U_33
_atom_site_aniso_U_23
_atom_site_aniso_U_13
_atom_site_aniso_U_12
Al1 0.0206(3) 0.0249(3) 0.0262(3) 0.0122(3) 0.0042(2) 0.0039(2)
F1 0.0741(9) 0.0265(7) 0.0639(9) 0.0163(7) 0.0274(8) 0.0197(7)
O1 0.0314(7) 0.0230(7) 0.0283(7) 0.0106(6) 0.0026(6) 0.0072(6)
N1 0.0240(8) 0.0291(9) 0.0259(8) 0.0163(7) 0.0067(7) 0.0074(7)
N2 0.0194(8) 0.0251(9) 0.0254(8) 0.0120(7) 0.0006(6) 0.0026(6)
N3 0.0247(8) 0.0252(9) 0.0301(9) 0.0089(7) 0.0023(7) 0.0032(7)
C1 0.0265(10) 0.0400(12) 0.0430(12) 0.0236(10) 0.0098(9) 0.0061(9)
C2 0.0325(11) 0.0264(11) 0.0265(10) 0.0123(9) 0.0104(8) 0.0064(9)
C3 0.0331(11) 0.0308(11) 0.0327(11) 0.0126(9) 0.0085(9) 0.0071(9)
C4 0.0455(13) 0.0277(11) 0.0353(12) 0.0096(10) 0.0137(10) 0.0034(10)
C5 0.0544(14) 0.0252(11) 0.0411(13) 0.0140(10) 0.0246(11) 0.0156(10)
C6 0.0410(12) 0.0344(12) 0.0382(12) 0.0201(10) 0.0191(10) 0.0182(10)
C7 0.0303(10) 0.0300(11) 0.0277(10) 0.0150(9) 0.0131(8) 0.0104(9)
C8 0.0315(10) 0.0360(12) 0.0266(10) 0.0203(9) 0.0117(8) 0.0131(9)
C9 0.0371(12) 0.0441(13) 0.0395(12) 0.0242(11) 0.0164(10) 0.0208(10)
C10 0.0256(11) 0.0589(15) 0.0459(13) 0.0323(12) 0.0123(10) 0.0172(11)
C11 0.0231(10) 0.0475(13) 0.0388(12) 0.0257(11) 0.0047(9) 0.0056(9)
C12 0.0230(10) 0.0371(12) 0.0254(10) 0.0194(9) 0.0044(8) 0.0043(8)
C13 0.0205(9) 0.0332(11) 0.0272(10) 0.0137(9) 0.0003(8) 0.0015(8)
C14 0.0317(11) 0.0576(15) 0.0279(11) 0.0178(11) 0.0013(9) 0.0113(10)
C15 0.0194(9) 0.0223(10) 0.0246(10) 0.0081(8) -0.0003(8) -0.0009(7)
C16 0.0225(9) 0.0249(10) 0.0290(10) 0.0082(9) 0.0025(8) -0.0002(8)
C17 0.0345(11) 0.0245(11) 0.0380(12) 0.0091(9) 0.0098(9) 0.0061(9)
C18 0.0410(12) 0.0241(11) 0.0429(13) 0.0146(10) 0.0052(10) 0.0076(9)
C19 0.0383(11) 0.0299(11) 0.0336(11) 0.0169(10) 0.0025(9) 0.0011(9)
C20 0.0246(10) 0.0247(10) 0.0272(10) 0.0100(8) 0.0011(8) -0.0011(8)
C21 0.0322(11) 0.0327(11) 0.0300(11) 0.0120(9) 0.0091(9) 0.0062(9)
C22 0.0570(15) 0.0436(14) 0.0286(12) 0.0093(11) 0.0077(11) 0.0082(12)
C23 0.0394(12) 0.0489(14) 0.0456(13) 0.0222(12) 0.0194(11) 0.0083(11)
C24 0.0344(11) 0.0336(11) 0.0277(10) 0.0154(9) 0.0073(9) 0.0045(9)
C25 0.0420(13) 0.0480(14) 0.0377(12) 0.0217(11) 0.0112(10) 0.0031(11)
C26 0.0471(13) 0.0409(13) 0.0275(11) 0.0122(10) 0.0053(10) -0.0010(11)
C27 0.0238(10) 0.0380(13) 0.0455(13) 0.0177(11) -0.0030(9) -0.0021(9)
C28 0.0278(10) 0.0238(10) 0.0248(10) 0.0087(8) 0.0046(8) 0.0006(8)
C29 0.0415(12) 0.0413(13) 0.0410(13) 0.0219(11) 0.0094(10) 0.0202(10)

loop_
_atom_type_symbol
_atom_type_description
_atom_type_scat_dispersion_real
_atom_type_scat_dispersion_imag
_atom_type_scat_source
C C 0.0033 0.0016 'International Tables Vol C Tables 4.2.6.8 and 6.1.1.4'
H H 0.0000 0.0000 'International Tables Vol C Tables 4.2.6.8 and 6.1.1.4'
N N 0.0061 0.0033 'International Tables Vol C Tables 4.2.6.8 and 6.1.1.4'
O O 0.0106 0.0060 'International Tables Vol C Tables 4.2.6.8 and 6.1.1.4'
F F 0.0171 0.0103 'International Tables Vol C Tables 4.2.6.8 and 6.1.1.4'
Al Al 0.0645 0.0514 'International Tables Vol C Tables 4.2.6.8 and 6.1.1.4'

loop_
_geom_angle_atom_site_label_1
_geom_angle_atom_site_label_2
_geom_angle_atom_site_label_3
_geom_angle
O1 Al1 N2 130.62(7)
O1 Al1 C1 109.02(9)
N2 Al1 C1 120.34(9)
O1 Al1 N1 86.76(6)
N2 Al1 N1 81.79(8)
C1 Al1 N1 102.47(8)
O1 Al1 N3 85.78(7)
N2 Al1 N3 90.45(8)
C1 Al1 N3 95.79(9)
N1 Al1 N3 161.67(7)
C2 O1 Al1 120.08(12)
C12 N1 C8 121.18(16)
C12 N1 Al1 114.03(13)
C8 N1 Al1 124.71(13)
C15 N2 C13 117.25(15)
C15 N2 Al1 125.98(12)
C13 N2 Al1 116.72(12)
C28 N3 Al1 173.33(15)
Al1 C1 H1A 109.5
Al1 C1 H1B 109.5
H1A C1 H1B 109.5
Al1 C1 H1C 109.5
H1A C1 H1C 109.5
H1B C1 H1C 109.5
O1 C2 C3 118.54(17)
O1 C2 C7 122.77(17)
C3 C2 C7 118.66(18)
C4 C3 C2 122.1(2)
C4 C3 H3 119.0
C2 C3 H3 119.0
C5 C4 C3 117.9(2)
C5 C4 H4 121.0
C3 C4 H4 121.0
C6 C5 F1 118.6(2)
C6 C5 C4 122.9(2)
F1 C5 C4 118.5(2)
C5 C6 C7 119.7(2)
C5 C6 H6 120.1
C7 C6 H6 120.1
C6 C7 C2 118.67(19)
C6 C7 C8 120.01(18)
C2 C7 C8 121.12(17)
N1 C8 C9 119.75(18)
N1 C8 C7 117.69(17)
C9 C8 C7 122.46(18)
C10 C9 C8 119.4(2)
C10 C9 H9 120.3
C8 C9 H9 120.3
C9 C10 C11 119.90(19)
C9 C10 H10 120.1
C11 C10 H10 120.1
C10 C11 C12 119.3(2)
C10 C11 H11 120.3
C12 C11 H11 120.3
N1 C12 C11 120.37(19)
N1 C12 C13 114.89(16)
C11 C12 C13 124.68(18)
N2 C13 C12 106.47(15)
N2 C13 C27 113.36(16)
C12 C13 C27 110.47(16)
N2 C13 C14 113.13(15)
C12 C13 C14 105.71(16)
C27 C13 C14 107.45(17)
C13 C14 H14A 109.5
C13 C14 H14B 109.5
H14A C14 H14B 109.5
C13 C14 H14C 109.5
H14A C14 H14C 109.5
H14B C14 H14C 109.5
C20 C15 C16 118.97(18)
C20 C15 N2 119.84(16)
C16 C15 N2 120.97(17)
C17 C16 C15 119.05(18)
C17 C16 C21 118.15(17)
C15 C16 C21 122.78(18)
C18 C17 C16 121.84(19)
C18 C17 H17 119.1
C16 C17 H17 119.1
C17 C18 C19 119.2(2)
C17 C18 H18 120.4
C19 C18 H18 120.4
C18 C19 C20 121.3(2)
C18 C19 H19 119.3
C20 C19 H19 119.3
C19 C20 C15 119.59(18)
C19 C20 C24 118.22(18)
C15 C20 C24 122.10(18)
C16 C21 C23 112.21(17)
C16 C21 C22 111.39(18)
C23 C21 C22 109.52(18)
C16 C21 H21 107.8
C23 C21 H21 107.8
C22 C21 H21 107.8
C21 C22 H22A 109.5
C21 C22 H22B 109.5
H22A C22 H22B 109.5
C21 C22 H22C 109.5
H22A C22 H22C 109.5
H22B C22 H22C 109.5
C21 C23 H23A 109.5
C21 C23 H23B 109.5
H23A C23 H23B 109.5
C21 C23 H23C 109.5
H23A C23 H23C 109.5
H23B C23 H23C 109.5
C20 C24 C26 110.40(17)
C20 C24 C25 112.99(17)
C26 C24 C25 109.59(18)
C20 C24 H24 107.9
C26 C24 H24 107.9
C25 C24 H24 107.9
C24 C25 H25A 109.5
C24 C25 H25B 109.5
H25A C25 H25B 109.5
C24 C25 H25C 109.5
H25A C25 H25C 109.5
H25B C25 H25C 109.5
C24 C26 H26A 109.5
C24 C26 H26B 109.5
H26A C26 H26B 109.5
C24 C26 H26C 109.5
H26A C26 H26C 109.5
H26B C26 H26C 109.5
C13 C27 H27A 109.5
C13 C27 H27B 109.5
H27A C27 H27B 109.5
C13 C27 H27C 109.5
H27A C27 H27C 109.5
H27B C27 H27C 109.5
N3 C28 C29 178.7(2)
C28 C29 H29A 109.5
C28 C29 H29B 109.5
H29A C29 H29B 109.5
C28 C29 H29C 109.5
H29A C29 H29C 109.5
H29B C29 H29C 109.5

loop_
_geom_bond_atom_site_label_1
_geom_bond_atom_site_label_2
_geom_bond_distance
Al1 O1 1.8077(17)
Al1 N2 1.8502(19)
Al1 C1 1.970(2)
Al1 N1 2.0212(19)
Al1 N3 2.076(2)
F1 C5 1.367(2)
O1 C2 1.335(2)
N1 C12 1.342(2)
N1 C8 1.348(2)
N2 C15 1.428(2)
N2 C13 1.481(2)
N3 C28 1.130(2)
C1 H1A 0.9800
C1 H1B 0.9800
C1 H1C 0.9800
C2 C3 1.395(3)
C2 C7 1.412(3)
C3 C4 1.374(3)
C3 H3 0.9500
C4 C5 1.369(3)
C4 H4 0.9500
C5 C6 1.363(3)
C6 C7 1.401(3)
C6 H6 0.9500
C7 C8 1.469(3)
C8 C9 1.393(3)
C9 C10 1.371(3)
C9 H9 0.9500
C10 C11 1.374(3)
C10 H10 0.9500
C11 C12 1.383(3)
C11 H11 0.9500
C12 C13 1.513(3)
C13 C27 1.524(3)
C13 C14 1.541(3)
C14 H14A 0.9800
C14 H14B 0.9800
C14 H14C 0.9800
C15 C20 1.409(3)
C15 C16 1.412(3)
C16 C17 1.387(3)
C16 C21 1.513(3)
C17 C18 1.375(3)
C17 H17 0.9500
C18 C19 1.376(3)
C18 H18 0.9500
C19 C20 1.388(3)
C19 H19 0.9500
C20 C24 1.519(3)
C21 C23 1.526(3)
C21 C22 1.533(3)
C21 H21 1.0000
C22 H22A 0.9800
C22 H22B 0.9800
C22 H22C 0.9800
C23 H23A 0.9800
C23 H23B 0.9800
C23 H23C 0.9800
C24 C26 1.523(3)
C24 C25 1.529(3)
C24 H24 1.0000
C25 H25A 0.9800
C25 H25B 0.9800
C25 H25C 0.9800
C26 H26A 0.9800
C26 H26B 0.9800
C26 H26C 0.9800
C27 H27A 0.9800
C27 H27B 0.9800
C27 H27C 0.9800
C28 C29 1.449(3)
C29 H29A 0.9800
C29 H29B 0.9800
C29 H29C 0.9800

loop_
_geom_torsion_atom_site_label_1
_geom_torsion_atom_site_label_2
_geom_torsion_atom_site_label_3
_geom_torsion_atom_site_label_4
_geom_torsion
N2 Al1 O1 C2 130.37(14)
C1 Al1 O1 C2 -47.99(15)
N1 Al1 O1 C2 54.08(13)
N3 Al1 O1 C2 -142.67(13)
O1 Al1 N1 C12 142.62(13)
N2 Al1 N1 C12 10.79(13)
C1 Al1 N1 C12 -108.61(14)
N3 Al1 N1 C12 76.6(3)
O1 Al1 N1 C8 -34.37(14)
N2 Al1 N1 C8 -166.20(15)
C1 Al1 N1 C8 74.41(17)
N3 Al1 N1 C8 -100.4(2)
O1 Al1 N2 C15 76.91(17)
C1 Al1 N2 C15 -104.88(16)
N1 Al1 N2 C15 155.43(15)
N3 Al1 N2 C15 -7.90(15)
O1 Al1 N2 C13 -100.35(14)
C1 Al1 N2 C13 77.85(15)
N1 Al1 N2 C13 -21.83(13)
N3 Al1 N2 C13 174.83(13)
Al1 O1 C2 C3 137.15(15)
Al1 O1 C2 C7 -44.9(2)
O1 C2 C3 C4 178.40(17)
C7 C2 C3 C4 0.4(3)
C2 C3 C4 C5 1.4(3)
C3 C4 C5 C6 -1.7(3)
C3 C4 C5 F1 178.20(17)
F1 C5 C6 C7 -179.77(16)
C4 C5 C6 C7 0.2(3)
C5 C6 C7 C2 1.7(3)
C5 C6 C7 C8 -173.22(18)
O1 C2 C7 C6 -179.88(17)
C3 C2 C7 C6 -2.0(3)
O1 C2 C7 C8 -5.0(3)
C3 C2 C7 C8 172.91(17)
C12 N1 C8 C9 1.8(3)
Al1 N1 C8 C9 178.61(14)
C12 N1 C8 C7 -174.65(16)
Al1 N1 C8 C7 2.1(2)
C6 C7 C8 N1 -160.20(17)
C2 C7 C8 N1 25.0(3)
C6 C7 C8 C9 23.4(3)
C2 C7 C8 C9 -151.38(19)
N1 C8 C9 C10 0.7(3)
C7 C8 C9 C10 176.98(18)
C8 C9 C10 C11 -1.6(3)
C9 C10 C11 C12 0.0(3)
C8 N1 C12 C11 -3.4(3)
Al1 N1 C12 C11 179.48(14)
C8 N1 C12 C13 179.19(15)
Al1 N1 C12 C13 2.09(19)
C10 C11 C12 N1 2.5(3)
C10 C11 C12 C13 179.59(18)
C15 N2 C13 C12 -150.09(15)
Al1 N2 C13 C12 27.43(18)
C15 N2 C13 C27 -28.4(2)
Al1 N2 C13 C27 149.09(14)
C15 N2 C13 C14 94.2(2)
Al1 N2 C13 C14 -88.25(18)
N1 C12 C13 N2 -17.5(2)
C11 C12 C13 N2 165.21(18)
N1 C12 C13 C27 -141.01(17)
C11 C12 C13 C27 41.7(3)
N1 C12 C13 C14 103.05(18)
C11 C12 C13 C14 -74.2(2)
C13 N2 C15 C20 92.7(2)
Al1 N2 C15 C20 -84.5(2)
C13 N2 C15 C16 -92.7(2)
Al1 N2 C15 C16 90.0(2)
C20 C15 C16 C17 -1.2(3)
N2 C15 C16 C17 -175.78(16)
C20 C15 C16 C21 177.06(17)
N2 C15 C16 C21 2.5(3)
C15 C16 C17 C18 0.3(3)
C21 C16 C17 C18 -178.06(19)
C16 C17 C18 C19 0.4(3)
C17 C18 C19 C20 -0.1(3)
C18 C19 C20 C15 -0.9(3)
C18 C19 C20 C24 175.71(18)
C16 C15 C20 C19 1.5(3)
N2 C15 C20 C19 176.14(16)
C16 C15 C20 C24 -174.96(16)
N2 C15 C20 C24 -0.3(3)
C17 C16 C21 C23 62.1(2)
C15 C16 C21 C23 -116.1(2)
C17 C16 C21 C22 -61.1(2)
C15 C16 C21 C22 120.7(2)
C19 C20 C24 C26 -69.8(2)
C15 C20 C24 C26 106.6(2)
C19 C20 C24 C25 53.3(2)
C15 C20 C24 C25 -130.2(2)
